data_4349496
loop_
_publ_author_name
'Rajendran, Natesan Mannangatti'
'Xi, Yanxia'
'Zhang, Wenjuan'
'Braunstein, Pierre'
'Liang, Tongling'
'Sun, Wen-Hua'

_publ_section_title
;
 Magnesium and aluminum complexes bearing bis(5,6,7-trihydro
 quinolyl)-fused benzodiazepines for \e-caprolactone polymerization
;
_journal_issue 10
_journal_name_full 'Inorganic Chemistry Frontiers'
_journal_page_first 1317
_journal_paper_doi 10.1039/C6QI00177G
_journal_volume 3
_journal_year 2016
_chemical_formula_moiety 'C28 H32 Al2 N4'
_chemical_formula_sum 'C28 H32 Al2 N4'
_chemical_formula_weight 478.54
_space_group_crystal_system orthorhombic
_space_group_IT_number 61
_space_group_name_Hall '-P 2ac 2ab'
_space_group_name_H-M_alt 'P b c a'
_atom_sites_solution_hydrogens geom
_atom_sites_solution_primary direct
_atom_sites_solution_secondary difmap
_audit_creation_date 2016-04-26
_audit_creation_method
;
Olex2 1.2
(compiled 2016.02.19 svn.r3266 for OlexSys, GUI svn.r5155)
;
_audit_update_record
;
2016-06-01 deposited with the CCDC.
2016-08-18 downloaded from the CCDC.
;
_cell_angle_alpha 90.00
_cell_angle_beta 90.00
_cell_angle_gamma 90.00
_cell_formula_units_Z 8
_cell_length_a 8.9764(19)
_cell_length_b 18.234(4)
_cell_length_c 30.861(7)
_cell_measurement_reflns_used 16225
_cell_measurement_temperature 293
_cell_measurement_theta_max 27.5
_cell_measurement_theta_min 1.3
_cell_volume 5051.2(19)
_computing_cell_refinement
;
CrystalClear-SM Expert 2.0 r4 (Rigaku, 2009)
;
_computing_data_collection
;
CrystalClear-SM Expert 2.0 r4 (Rigaku, 2009)
;
_computing_data_reduction
;
CrystalClear-SM Expert 2.0 r4 (Rigaku, 2009)
;
_computing_molecular_graphics 'Olex2 (Dolomanov et al., 2009)'
_computing_publication_material 'Olex2 (Dolomanov et al., 2009)'
_computing_structure_refinement 'ShelXL (Sheldrick, 2015)'
_computing_structure_solution 'ShelXS (Sheldrick, 2008)'
_diffrn_ambient_temperature 293
_diffrn_detector CCD
_diffrn_detector_area_resol_mean 28.5714
_diffrn_measured_fraction_theta_full 0.998
_diffrn_measured_fraction_theta_max 0.998
_diffrn_measurement_details
;
scan:
	Number of images: 360
	           Slice: -110.0000 - 70.0000
	     Image width: 0.5000
	        Exp time: 3.0000
	   Rotation axis: Omega
	           Omega: 0.0000
	             Chi: 45.0000
	             Phi: 0.0000
	             XTD: 45.0052
	          2theta: -19.9434
scan:
	Number of images: 360
	           Slice: -110.0000 - 70.0000
	     Image width: 0.5000
	        Exp time: 3.0000
	   Rotation axis: Omega
	           Omega: 0.0000
	             Chi: 45.0000
	             Phi: 180.0000
	             XTD: 45.0052
	          2theta: -19.9434
;
_diffrn_measurement_device
;
AFC10: Fixed Chi 2 circle
;
_diffrn_measurement_device_type
;
Rigaku Saturn724+ (2x2 bin mode)
;
_diffrn_measurement_method 'profile data from \w-scans'
_diffrn_measurement_specimen_support Fiber
_diffrn_orient_matrix_type d*Trek
_diffrn_orient_matrix_UB_11 0.009680
_diffrn_orient_matrix_UB_12 0.086482
_diffrn_orient_matrix_UB_13 0.069555
_diffrn_orient_matrix_UB_21 -0.032582
_diffrn_orient_matrix_UB_22 -0.025376
_diffrn_orient_matrix_UB_23 0.036086
_diffrn_orient_matrix_UB_31 0.025912
_diffrn_orient_matrix_UB_32 -0.013871
_diffrn_orient_matrix_UB_33 0.013641
_diffrn_radiation_monochromator Confocal
_diffrn_radiation_type MoK\a
_diffrn_radiation_wavelength 0.71075
_diffrn_reflns_av_R_equivalents 0.0690
_diffrn_reflns_av_unetI/netI 0.0332
_diffrn_reflns_limit_h_max 11
_diffrn_reflns_limit_h_min -11
_diffrn_reflns_limit_k_max 21
_diffrn_reflns_limit_k_min -23
_diffrn_reflns_limit_l_max 40
_diffrn_reflns_limit_l_min -37
_diffrn_reflns_number 38842
_diffrn_reflns_theta_full 27.47
_diffrn_reflns_theta_max 27.47
_diffrn_reflns_theta_min 1.32
_diffrn_source 'Sealed Tube'
_diffrn_source_current 24.0
_diffrn_source_power 1.2
_diffrn_source_voltage 50.0
_exptl_absorpt_coefficient_mu 0.139
_exptl_absorpt_correction_T_max 1.000
_exptl_absorpt_correction_T_min 0.797
_exptl_absorpt_correction_type multi-scan
_exptl_crystal_colour red
_exptl_crystal_colour_primary red
_exptl_crystal_density_diffrn 1.259
_exptl_crystal_density_method 'not measured'
_exptl_crystal_description rod
_exptl_crystal_F_000 2032
_exptl_crystal_size_max 0.2
_exptl_crystal_size_mid 0.2
_exptl_crystal_size_min 0.2
_refine_diff_density_max 0.320
_refine_diff_density_min -0.300
_refine_diff_density_rms 0.057
_refine_ls_extinction_method none
_refine_ls_goodness_of_fit_ref 1.183
_refine_ls_hydrogen_treatment constr
_refine_ls_matrix_type full
_refine_ls_number_parameters 311
_refine_ls_number_reflns 5775
_refine_ls_number_restraints 0
_refine_ls_restrained_S_all 1.183
_refine_ls_R_factor_all 0.0579
_refine_ls_R_factor_gt 0.0570
_refine_ls_shift/su_max 0.000
_refine_ls_shift/su_mean 0.000
_refine_ls_structure_factor_coef Fsqd
_refine_ls_weighting_details 'calc w=1/[\s^2^(Fo^2^)+(0.0450P)^2^+3.7000P] where P=(Fo^2^+2Fc^2^)/3'
_refine_ls_weighting_scheme calc
_refine_ls_wR_factor_gt 0.1324
_refine_ls_wR_factor_ref 0.1331
_reflns_number_gt 5694
_reflns_number_total 5775
_reflns_threshold_expression >2sigma(I)
_cod_data_source_file c6qi00177g2.cif
_cod_data_source_block C4
_cod_depositor_comments
;
The following automatic conversions were performed:

data item '_exptl_absorpt_correction_type' value 'Multi-scan' was
changed to 'multi-scan' in accordance with the
/home/saulius/struct/COD-crude-data/automatic-downloads/DataCite-retrospective/RSC/depositions/lib/dictionaries/cif_core.dic
dictionary named 'cif_core.dic' version 2.4.2 last updated on
2011-04-26.

Automatic conversion script
Id: cif_fix_values 6909 2019-04-08 15:41:33Z antanas 
;
_cod_original_cell_volume 5051.2(18)
_cod_database_code 4349496
_olex2_refinement_description
;
1. Fixed Uiso
 At 1.2 times of:
  All C(H) groups, All C(H,H) groups
 At 1.5 times of:
  All C(H,H,H) groups
2.a Secondary CH2 refined with riding coordinates:
 C4(H4A,H4B), C5(H5A,H5B), C6(H6A,H6B), C13(H13A,H13B), C12(H12A,H12B)
2.b Aromatic/amide H refined with riding coordinates:
 C22(H22), C21(H21), C10(H10), C23(H23), C8(H8), C9(H9), C16(H16), C17(H17),
 C24(H24), C15(H15)
2.c Idealised Me refined as rotating group:
 C28(H28A,H28B,H28C), C27(H27A,H27B,H27C), C25(H25A,H25B,H25C), C26(H26A,H26B,
 H26C)
;
_olex2_submission_special_instructions 'No special instructions were received'

loop_
_space_group_symop_id
_space_group_symop_operation_xyz
1 'x, y, z'
2 '-x+1/2, -y, z+1/2'
3 'x+1/2, -y+1/2, -z'
4 '-x, y+1/2, -z+1/2'
5 '-x, -y, -z'
6 'x-1/2, y, -z-1/2'
7 '-x-1/2, y-1/2, z'
8 'x, -y-1/2, z-1/2'

loop_
_atom_site_label
_atom_site_type_symbol
_atom_site_fract_x
_atom_site_fract_y
_atom_site_fract_z
_atom_site_U_iso_or_equiv
_atom_site_adp_type
_atom_site_occupancy
_atom_site_calc_flag
_atom_site_refinement_flags_posn
Al2 Al 0.47004(6) 0.12601(3) 0.423489(18) 0.02387(14) Uani 1 d .
Al1 Al 0.60388(7) 0.42037(3) 0.312675(19) 0.02791(15) Uani 1 d .
N4 N 0.68040(18) 0.09332(8) 0.42399(5) 0.0249(3) Uani 1 d .
N2 N 0.55016(17) 0.21900(8) 0.41869(5) 0.0232(3) Uani 1 d .
C19 C 0.4705(2) 0.28517(10) 0.41908(6) 0.0225(4) Uani 1 d .
C3 C 0.70095(19) 0.21936(9) 0.39967(6) 0.0219(3) Uani 1 d .
N1 N 0.54943(17) 0.33694(8) 0.34617(5) 0.0241(3) Uani 1 d .
C1 C 0.6250(2) 0.27593(10) 0.32952(6) 0.0227(4) Uani 1 d .
C28 C 0.3743(2) 0.08484(12) 0.37137(7) 0.0336(4) Uani 1 d .
H28A H 0.4165 0.1070 0.3460 0.050 Uiso 1 calc GR
H28B H 0.2692 0.0947 0.3723 0.050 Uiso 1 calc GR
H28C H 0.3904 0.0328 0.3705 0.050 Uiso 1 calc GR
C2 C 0.6934(2) 0.21936(10) 0.35002(6) 0.0236(4) Uani 1 d .
C4 C 0.7958(2) 0.28416(10) 0.41573(6) 0.0264(4) Uani 1 d .
H4A H 0.7548 0.3297 0.4047 0.032 Uiso 1 calc R
H4B H 0.7929 0.2860 0.4471 0.032 Uiso 1 calc R
C27 C 0.3851(2) 0.09742(12) 0.47985(6) 0.0326(4) Uani 1 d .
H27A H 0.3712 0.0452 0.4806 0.049 Uiso 1 calc GR
H27B H 0.2908 0.1214 0.4838 0.049 Uiso 1 calc GR
H27C H 0.4518 0.1117 0.5026 0.049 Uiso 1 calc GR
N3 N 0.62921(18) 0.34969(9) 0.26519(5) 0.0286(3) Uani 1 d .
C11 C 0.7745(2) 0.14945(10) 0.41604(6) 0.0239(4) Uani 1 d .
C5 C 0.9569(2) 0.27606(11) 0.40058(7) 0.0334(4) Uani 1 d .
H5A H 0.9591 0.2735 0.3692 0.040 Uiso 1 calc R
H5B H 1.0132 0.3189 0.4094 0.040 Uiso 1 calc R
C6 C 1.0301(2) 0.20762(13) 0.41926(8) 0.0404(5) Uani 1 d .
H6A H 1.1138 0.1942 0.4010 0.049 Uiso 1 calc R
H6B H 1.0689 0.2192 0.4478 0.049 Uiso 1 calc R
C22 C 0.2849(2) 0.40934(11) 0.42719(7) 0.0307(4) Uani 1 d .
H22 H 0.2231 0.4501 0.4293 0.037 Uiso 1 calc R
C21 C 0.3746(2) 0.39951(10) 0.39110(6) 0.0276(4) Uani 1 d .
H21 H 0.3726 0.4351 0.3695 0.033 Uiso 1 calc R
C20 C 0.46848(19) 0.33865(10) 0.38542(6) 0.0225(3) Uani 1 d .
C10 C 0.7326(2) 0.02807(11) 0.43702(6) 0.0292(4) Uani 1 d .
H10 H 0.6660 -0.0100 0.4422 0.035 Uiso 1 calc R
C18 C 0.6476(2) 0.28204(10) 0.28216(6) 0.0257(4) Uani 1 d .
C7 C 0.9275(2) 0.14253(11) 0.42306(6) 0.0299(4) Uani 1 d .
C23 C 0.2884(2) 0.35802(11) 0.46000(7) 0.0318(4) Uani 1 d .
H23 H 0.2293 0.3637 0.4845 0.038 Uiso 1 calc R
C14 C 0.6904(2) 0.22246(11) 0.25647(6) 0.0308(4) Uani 1 d .
C8 C 0.9796(2) 0.07399(12) 0.43644(7) 0.0357(5) Uani 1 d .
H8 H 1.0811 0.0673 0.4411 0.043 Uiso 1 calc R
C9 C 0.8832(2) 0.01607(12) 0.44291(7) 0.0349(5) Uani 1 d .
H9 H 0.9187 -0.0298 0.4510 0.042 Uiso 1 calc R
C16 C 0.6943(2) 0.30400(13) 0.19537(7) 0.0379(5) Uani 1 d .
H16 H 0.7098 0.3124 0.1660 0.045 Uiso 1 calc R
C17 C 0.6517(2) 0.36016(12) 0.22233(6) 0.0340(4) Uani 1 d .
H17 H 0.6379 0.4068 0.2107 0.041 Uiso 1 calc R
C24 C 0.3814(2) 0.29797(11) 0.45578(6) 0.0294(4) Uani 1 d .
H24 H 0.3852 0.2643 0.4784 0.035 Uiso 1 calc R
C13 C 0.7042(3) 0.14973(11) 0.27900(7) 0.0379(5) Uani 1 d .
H13A H 0.7674 0.1174 0.2621 0.045 Uiso 1 calc R
H13B H 0.6067 0.1272 0.2814 0.045 Uiso 1 calc R
C12 C 0.7706(3) 0.15980(11) 0.32405(6) 0.0326(4) Uani 1 d .
H12A H 0.7636 0.1138 0.3397 0.039 Uiso 1 calc R
H12B H 0.8754 0.1720 0.3212 0.039 Uiso 1 calc R
C25 C 0.8075(2) 0.45051(12) 0.32753(7) 0.0360(5) Uani 1 d .
H25A H 0.8057 0.4794 0.3535 0.054 Uiso 1 calc GR
H25B H 0.8483 0.4791 0.3043 0.054 Uiso 1 calc GR
H25C H 0.8679 0.4078 0.3320 0.054 Uiso 1 calc GR
C15 C 0.7138(2) 0.23449(13) 0.21275(7) 0.0369(5) Uani 1 d .
H15 H 0.7427 0.1959 0.1950 0.044 Uiso 1 calc R
C26 C 0.4670(3) 0.49870(12) 0.29488(8) 0.0423(5) Uani 1 d .
H26A H 0.3711 0.4781 0.2885 0.063 Uiso 1 calc GR
H26B H 0.5054 0.5226 0.2695 0.063 Uiso 1 calc GR
H26C H 0.4575 0.5338 0.3179 0.063 Uiso 1 calc GR

loop_
_atom_site_aniso_label
_atom_site_aniso_U_11
_atom_site_aniso_U_22
_atom_site_aniso_U_33
_atom_site_aniso_U_23
_atom_site_aniso_U_13
_atom_site_aniso_U_12
Al2 0.0222(3) 0.0245(3) 0.0249(3) 0.0035(2) 0.0005(2) -0.0018(2)
Al1 0.0313(3) 0.0231(3) 0.0293(3) 0.0033(2) 0.0003(2) -0.0012(2)
N4 0.0270(8) 0.0247(8) 0.0229(7) 0.0028(6) -0.0006(6) 0.0008(6)
N2 0.0202(7) 0.0246(7) 0.0249(8) 0.0027(6) 0.0043(6) 0.0011(6)
C19 0.0203(8) 0.0235(8) 0.0238(9) -0.0028(7) -0.0006(7) -0.0022(7)
C3 0.0197(8) 0.0235(8) 0.0225(8) 0.0010(6) 0.0015(7) -0.0001(6)
N1 0.0272(8) 0.0222(7) 0.0229(7) 0.0002(6) 0.0018(6) 0.0012(6)
C1 0.0237(8) 0.0230(8) 0.0214(8) -0.0021(6) 0.0009(7) -0.0028(7)
C28 0.0311(10) 0.0362(11) 0.0335(10) 0.0026(8) -0.0033(8) -0.0041(8)
C2 0.0249(8) 0.0223(8) 0.0235(9) -0.0010(7) 0.0016(7) -0.0027(7)
C4 0.0249(9) 0.0284(9) 0.0261(9) -0.0022(7) -0.0022(7) -0.0024(7)
C27 0.0333(10) 0.0346(10) 0.0300(10) 0.0026(8) 0.0033(8) -0.0072(8)
N3 0.0307(8) 0.0305(8) 0.0247(8) 0.0047(6) -0.0014(6) -0.0056(7)
C11 0.0239(9) 0.0263(9) 0.0216(8) 0.0007(7) 0.0019(7) 0.0011(7)
C5 0.0238(9) 0.0347(10) 0.0416(12) -0.0005(9) 0.0005(8) -0.0073(8)
C6 0.0220(9) 0.0420(12) 0.0573(15) 0.0011(10) -0.0009(9) -0.0035(9)
C22 0.0278(10) 0.0266(9) 0.0379(11) -0.0074(8) 0.0010(8) 0.0045(8)
C21 0.0294(9) 0.0228(9) 0.0305(9) -0.0022(7) -0.0012(8) 0.0015(7)
C20 0.0210(8) 0.0232(8) 0.0232(8) -0.0038(7) -0.0012(7) -0.0027(7)
C10 0.0331(10) 0.0269(9) 0.0276(9) 0.0047(7) 0.0018(8) 0.0036(8)
C18 0.0262(9) 0.0269(9) 0.0238(9) 0.0004(7) -0.0009(7) -0.0044(7)
C7 0.0237(9) 0.0346(10) 0.0313(10) 0.0012(8) 0.0001(7) 0.0020(8)
C23 0.0273(9) 0.0386(11) 0.0293(10) -0.0073(8) 0.0060(8) 0.0026(8)
C14 0.0346(10) 0.0336(10) 0.0243(9) -0.0037(8) 0.0017(8) -0.0014(8)
C8 0.0256(9) 0.0410(12) 0.0404(11) 0.0022(9) -0.0018(8) 0.0084(8)
C9 0.0379(11) 0.0327(10) 0.0343(10) 0.0052(8) 0.0008(9) 0.0108(9)
C16 0.0368(11) 0.0550(14) 0.0219(9) 0.0028(9) 0.0020(8) -0.0075(10)
C17 0.0355(10) 0.0414(11) 0.0251(9) 0.0082(8) -0.0016(8) -0.0081(9)
C24 0.0294(10) 0.0328(10) 0.0262(9) 0.0002(8) 0.0037(8) 0.0013(8)
C13 0.0544(14) 0.0301(10) 0.0292(10) -0.0080(8) 0.0050(9) 0.0029(9)
C12 0.0426(11) 0.0268(9) 0.0283(10) -0.0023(8) 0.0045(9) 0.0066(8)
C25 0.0384(11) 0.0326(10) 0.0369(11) -0.0012(9) 0.0009(9) -0.0065(9)
C15 0.0387(11) 0.0469(12) 0.0251(10) -0.0074(9) 0.0021(8) -0.0011(9)
C26 0.0407(12) 0.0332(11) 0.0531(14) 0.0125(10) -0.0017(10) 0.0014(9)

loop_
_atom_type_symbol
_atom_type_description
_atom_type_scat_dispersion_real
_atom_type_scat_dispersion_imag
_atom_type_scat_source
C C 0.0033 0.0016 'International Tables Vol C Tables 4.2.6.8 and 6.1.1.4'
H H 0.0000 0.0000 'International Tables Vol C Tables 4.2.6.8 and 6.1.1.4'
N N 0.0061 0.0033 'International Tables Vol C Tables 4.2.6.8 and 6.1.1.4'
Al Al 0.0645 0.0514 'International Tables Vol C Tables 4.2.6.8 and 6.1.1.4'

loop_
_geom_angle_atom_site_label_1
_geom_angle_atom_site_label_2
_geom_angle_atom_site_label_3
_geom_angle
N2 Al2 N4 84.59(7)
N2 Al2 C28 116.97(8)
N2 Al2 C27 117.67(8)
C28 Al2 N4 107.91(8)
C27 Al2 N4 106.42(8)
C27 Al2 C28 116.80(9)
N1 Al1 N3 84.86(7)
N1 Al1 C25 109.64(9)
N1 Al1 C26 124.96(9)
C25 Al1 N3 104.48(9)
C26 Al1 N3 109.95(10)
C26 Al1 C25 116.40(10)
C11 N4 Al2 111.56(12)
C10 N4 Al2 127.08(14)
C10 N4 C11 120.57(17)
C19 N2 Al2 126.17(12)
C19 N2 C3 117.87(14)
C3 N2 Al2 113.15(11)
N2 C19 C20 126.08(16)
N2 C19 C24 116.09(16)
C24 C19 C20 117.80(17)
N2 C3 C2 110.93(14)
N2 C3 C4 112.51(14)
N2 C3 C11 105.22(14)
C2 C3 C4 110.25(14)
C11 C3 C2 110.53(14)
C11 C3 C4 107.22(15)
C1 N1 Al1 108.13(12)
C1 N1 C20 125.53(15)
C20 N1 Al1 125.46(12)
N1 C1 C18 111.64(15)
C2 C1 N1 130.70(17)
C2 C1 C18 117.11(16)
C1 C2 C3 119.05(16)
C1 C2 C12 120.30(17)
C12 C2 C3 120.51(16)
C5 C4 C3 110.56(15)
C18 N3 Al1 108.91(12)
C18 N3 C17 119.37(18)
C17 N3 Al1 130.89(15)
N4 C11 C3 115.06(15)
N4 C11 C7 121.28(17)
C7 C11 C3 123.66(17)
C6 C5 C4 111.82(17)
C7 C6 C5 114.30(17)
C23 C22 C21 119.27(18)
C22 C21 C20 123.44(18)
N1 C20 C19 127.11(16)
C21 C20 C19 117.22(16)
C21 C20 N1 115.66(16)
N4 C10 C9 121.48(19)
N3 C18 C1 115.80(16)
N3 C18 C14 121.55(18)
C14 C18 C1 122.61(17)
C11 C7 C6 121.17(18)
C11 C7 C8 117.15(19)
C8 C7 C6 121.55(19)
C22 C23 C24 118.82(18)
C18 C14 C13 116.48(17)
C15 C14 C18 118.13(19)
C15 C14 C13 125.38(19)
C9 C8 C7 121.16(19)
C8 C9 C10 118.27(19)
C17 C16 C15 118.82(19)
N3 C17 C16 121.9(2)
C23 C24 C19 123.39(19)
C14 C13 C12 110.37(17)
C2 C12 C13 112.93(17)
C14 C15 C16 120.2(2)

loop_
_geom_bond_atom_site_label_1
_geom_bond_atom_site_label_2
_geom_bond_distance
Al2 N4 1.9802(17)
Al2 N2 1.8478(16)
Al2 C28 1.972(2)
Al2 C27 1.969(2)
Al1 N1 1.9031(16)
Al1 N3 1.9647(18)
Al1 C25 1.963(2)
Al1 C26 1.962(2)
N4 C11 1.350(2)
N4 C10 1.341(2)
N2 C19 1.403(2)
N2 C3 1.475(2)
C19 C20 1.425(2)
C19 C24 1.406(3)
C3 C2 1.534(2)
C3 C4 1.538(2)
C3 C11 1.522(2)
N1 C1 1.401(2)
N1 C20 1.413(2)
C1 C2 1.357(3)
C1 C18 1.480(2)
C2 C12 1.517(3)
C4 C5 1.527(3)
N3 C18 1.350(2)
N3 C17 1.352(2)
C11 C7 1.396(3)
C5 C6 1.523(3)
C6 C7 1.506(3)
C22 C21 1.386(3)
C22 C23 1.379(3)
C21 C20 1.404(3)
C10 C9 1.382(3)
C18 C14 1.399(3)
C7 C8 1.397(3)
C23 C24 1.383(3)
C14 C13 1.502(3)
C14 C15 1.383(3)
C8 C9 1.380(3)
C16 C17 1.374(3)
C16 C15 1.387(3)
C13 C12 1.524(3)
